data_4519408
loop_
_publ_author_name
'Ryll, Christopher'
'Kraushaar, Konstantin'
'Wagler, J\"org'
'Brendler, Erica'
'Kroke, Edwin'

_publ_section_title
;
 Disilanes with Pentacoordinate Si Atoms by Carbon Dioxide Insertion into
 Aminodisilanes: Syntheses, Molecular Structures, and Dynamic Behavior.
;
_journal_issue 11
_journal_name_full 'ACS omega'
_journal_page_first 9527
_journal_page_last 9536
_journal_paper_doi 10.1021/acsomega.1c06868
_journal_volume 7
_journal_year 2022
_chemical_formula_moiety 'C24 H48 N6 Si2'
_chemical_formula_sum 'C24 H48 N6 Si2'
_chemical_formula_weight 476.86
_space_group_crystal_system monoclinic
_space_group_IT_number 14
_space_group_name_Hall '-P 2ybc'
_space_group_name_H-M_alt 'P 1 21/c 1'
_atom_sites_solution_hydrogens geom
_atom_sites_solution_primary ShelXT
_audit_creation_method SHELXL-2014/7
_cell_angle_alpha 90
_cell_angle_beta 119.670(7)
_cell_angle_gamma 90
_cell_formula_units_Z 2
_cell_length_a 10.2644(10)
_cell_length_b 15.0540(9)
_cell_length_c 10.2555(10)
_cell_measurement_reflns_used 11463
_cell_measurement_temperature 180(2)
_cell_measurement_theta_max 26.16
_cell_measurement_theta_min 2.65
_cell_volume 1376.9(2)
_computing_cell_refinement 'STOE X-AREA'
_computing_data_collection 'STOE X-AREA'
_computing_data_reduction 'STOE X-RED'
_computing_structure_refinement 'SHELXL-2014/7 (Sheldrick, 2014)'
_computing_structure_solution SHELXT
_diffrn_ambient_temperature 180(2)
_diffrn_measured_fraction_theta_full 0.999
_diffrn_measured_fraction_theta_max 0.999
_diffrn_measurement_device_type 'Stoe IPDS 2T'
_diffrn_measurement_method 'omega scans'
_diffrn_radiation_type MoK\a
_diffrn_radiation_wavelength 0.71073
_diffrn_reflns_av_R_equivalents 0.0337
_diffrn_reflns_av_unetI/netI 0.0220
_diffrn_reflns_Laue_measured_fraction_full 0.999
_diffrn_reflns_Laue_measured_fraction_max 0.999
_diffrn_reflns_limit_h_max 12
_diffrn_reflns_limit_h_min -12
_diffrn_reflns_limit_k_max 17
_diffrn_reflns_limit_k_min -18
_diffrn_reflns_limit_l_max 12
_diffrn_reflns_limit_l_min -12
_diffrn_reflns_number 13213
_diffrn_reflns_point_group_measured_fraction_full 0.999
_diffrn_reflns_point_group_measured_fraction_max 0.999
_diffrn_reflns_theta_full 25.242
_diffrn_reflns_theta_max 25.995
_diffrn_reflns_theta_min 2.654
_exptl_absorpt_coefficient_mu 0.152
_exptl_absorpt_correction_T_max 0.9953
_exptl_absorpt_correction_T_min 0.9440
_exptl_absorpt_correction_type integration
_exptl_absorpt_process_details XShape
_exptl_crystal_colour colorless
_exptl_crystal_density_diffrn 1.150
_exptl_crystal_description plate
_exptl_crystal_F_000 524
_exptl_crystal_size_max 0.550
_exptl_crystal_size_mid 0.300
_exptl_crystal_size_min 0.030
_refine_diff_density_max 0.270
_refine_diff_density_min -0.208
_refine_diff_density_rms 0.042
_refine_ls_extinction_method none
_refine_ls_goodness_of_fit_ref 1.049
_refine_ls_hydrogen_treatment constr
_refine_ls_matrix_type full
_refine_ls_number_parameters 271
_refine_ls_number_reflns 2716
_refine_ls_number_restraints 62
_refine_ls_restrained_S_all 1.056
_refine_ls_R_factor_all 0.0678
_refine_ls_R_factor_gt 0.0495
_refine_ls_shift/su_max 0.000
_refine_ls_shift/su_mean 0.000
_refine_ls_structure_factor_coef Fsqd
_refine_ls_weighting_details 'w=1/[\s^2^(Fo^2^)+(0.0855P)^2^+0.2307P] where P=(Fo^2^+2Fc^2^)/3'
_refine_ls_weighting_scheme calc
_refine_ls_wR_factor_gt 0.1349
_refine_ls_wR_factor_ref 0.1452
_reflns_Friedel_coverage 0.000
_reflns_number_gt 2066
_reflns_number_total 2716
_reflns_threshold_expression 'I > 2\s(I)'
_cod_data_source_file ao1c06868_si_002.cif
_cod_data_source_block cr-p1d0-1_01
_cod_original_sg_symbol_H-M 'P 21/c'
_cod_database_code 4519408
_shelx_shelxl_version_number 2014/7
_shelx_space_group_comment
;
The symmetry employed for this shelxl refinement is uniquely defined
by the following loop, which should always be used as a source of
symmetry information in preference to the above space-group names.
They are only intended as comments.
;
_shelx_estimated_absorpt_t_min 0.921
_shelx_estimated_absorpt_t_max 0.995

loop_
_space_group_symop_operation_xyz
'x, y, z'
'-x, y+1/2, -z+1/2'
'-x, -y, -z'
'x, -y-1/2, z-1/2'

loop_
_atom_site_label
_atom_site_type_symbol
_atom_site_fract_x
_atom_site_fract_y
_atom_site_fract_z
_atom_site_U_iso_or_equiv
_atom_site_adp_type
_atom_site_occupancy
_atom_site_site_symmetry_order
_atom_site_calc_flag
_atom_site_refinement_flags_posn
_atom_site_refinement_flags_adp
_atom_site_refinement_flags_occupancy
_atom_site_disorder_assembly
_atom_site_disorder_group
Si1 Si 0.62887(6) 0.49130(4) 0.54235(6) 0.0404(2) Uani 0.804(2) 1 d D . P A 1
N1 N 0.6788(2) 0.38191(16) 0.5875(3) 0.0494(6) Uani 0.804(2) 1 d D . P A 1
C1 C 0.8264(3) 0.3495(2) 0.6960(4) 0.0692(8) Uani 0.804(2) 1 d D . P A 1
H1A H 0.8742 0.3894 0.7843 0.083 Uiso 0.804(2) 1 calc R U P A 1
H1B H 0.8918 0.3453 0.6507 0.083 Uiso 0.804(2) 1 calc R U P A 1
C2 C 0.7986(4) 0.2592(2) 0.7399(4) 0.0688(10) Uani 0.804(2) 1 d D . P A 1
H2A H 0.8849 0.2193 0.7667 0.083 Uiso 0.804(2) 1 calc R U P A 1
H2B H 0.7811 0.2633 0.8263 0.083 Uiso 0.804(2) 1 calc R U P A 1
C3 C 0.6615(5) 0.2262(2) 0.6033(4) 0.0780(10) Uani 0.804(2) 1 d D . P A 1
H3A H 0.5894 0.2011 0.6311 0.094 Uiso 0.804(2) 1 calc R U P A 1
H3B H 0.6885 0.1794 0.5531 0.094 Uiso 0.804(2) 1 calc R U P A 1
C4 C 0.5932(3) 0.30553(18) 0.5000(3) 0.0568(7) Uani 0.804(2) 1 d D . P A 1
H4A H 0.6021 0.2988 0.4086 0.068 Uiso 0.804(2) 1 calc R U P A 1
H4B H 0.4860 0.3120 0.4698 0.068 Uiso 0.804(2) 1 calc R U P A 1
N2 N 0.6704(3) 0.52195(16) 0.4053(3) 0.0538(6) Uani 0.565(11) 1 d D . P A 1
C5 C 0.7877(8) 0.4838(6) 0.3837(8) 0.078(2) Uani 0.565(11) 1 d D . P A 1
H5A H 0.7674 0.4201 0.3576 0.093 Uiso 0.565(11) 1 calc R U P A 1
H5B H 0.8858 0.4891 0.4769 0.093 Uiso 0.565(11) 1 calc R U P A 1
C6 C 0.7904(9) 0.5338(7) 0.2584(12) 0.098(3) Uani 0.565(11) 1 d D . P A 1
H6A H 0.8727 0.5780 0.2981 0.118 Uiso 0.565(11) 1 calc R U P A 1
H6B H 0.8033 0.4928 0.1902 0.118 Uiso 0.565(11) 1 calc R U P A 1
C7 C 0.6408(7) 0.5787(6) 0.1790(7) 0.087(2) Uani 0.565(11) 1 d D . P A 1
H7A H 0.5627 0.5388 0.1046 0.104 Uiso 0.565(11) 1 calc R U P A 1
H7B H 0.6447 0.6338 0.1282 0.104 Uiso 0.565(11) 1 calc R U P A 1
C8 C 0.6141(8) 0.5985(3) 0.3071(7) 0.068(2) Uani 0.565(11) 1 d D . P A 1
H8A H 0.6684 0.6530 0.3605 0.081 Uiso 0.565(11) 1 calc R U P A 1
H8B H 0.5058 0.6070 0.2706 0.081 Uiso 0.565(11) 1 calc R U P A 1
N3 N 0.7362(3) 0.55380(17) 0.7008(3) 0.0497(6) Uani 0.804(2) 1 d D . P A 1
C9 C 0.8620(5) 0.6092(3) 0.7259(7) 0.101(2) Uani 0.804(2) 1 d D . P A 1
H9A H 0.8342 0.6482 0.6382 0.121 Uiso 0.804(2) 1 calc R U P A 1
H9B H 0.9482 0.5720 0.7419 0.121 Uiso 0.804(2) 1 calc R U P A 1
C10 C 0.9015(7) 0.6633(4) 0.8617(6) 0.103(2) Uani 0.804(2) 1 d D . P A 1
H10A H 1.0052 0.6498 0.9412 0.123 Uiso 0.804(2) 1 calc R U P A 1
H10B H 0.8954 0.7273 0.8373 0.123 Uiso 0.804(2) 1 calc R U P A 1
C11 C 0.7951(5) 0.6417(3) 0.9146(5) 0.0791(13) Uani 0.804(2) 1 d D . P A 1
H11A H 0.7220 0.6905 0.8905 0.095 Uiso 0.804(2) 1 calc R U P A 1
H11B H 0.8490 0.6319 1.0244 0.095 Uiso 0.804(2) 1 calc R U P A 1
C12 C 0.7166(5) 0.5576(2) 0.8324(4) 0.0679(11) Uani 0.804(2) 1 d D . P A 1
H12A H 0.7622 0.5050 0.8971 0.082 Uiso 0.804(2) 1 calc R U P A 1
H12B H 0.6089 0.5598 0.8018 0.082 Uiso 0.804(2) 1 calc R U P A 1
Si1A Si 0.5481(4) 0.5691(2) 0.4910(4) 0.0485(11) Uani 0.1525(19) 1 d D . P A 2
N1A N 0.6079(13) 0.3590(7) 0.5836(11) 0.072(3) Uani 0.196(2) 1 d D . P A 2
C1A C 0.7518(13) 0.3623(9) 0.7210(14) 0.082(3) Uani 0.196(2) 1 d D . P A 2
H1C H 0.7394 0.3554 0.8103 0.098 Uiso 0.196(2) 1 calc R U P A 2
H1D H 0.8041 0.4191 0.7291 0.098 Uiso 0.196(2) 1 calc R U P A 2
C2A C 0.8367(16) 0.2849(12) 0.706(3) 0.098(5) Uani 0.196(2) 1 d D . P A 2
H2C H 0.9058 0.3055 0.6709 0.118 Uiso 0.196(2) 1 calc R U P A 2
H2D H 0.8960 0.2545 0.8035 0.118 Uiso 0.196(2) 1 calc R U P A 2
C3A C 0.7223(15) 0.2234(12) 0.594(3) 0.098(5) Uani 0.196(2) 1 d D . P A 2
H3C H 0.7245 0.1658 0.6414 0.118 Uiso 0.196(2) 1 calc R U P A 2
H3D H 0.7426 0.2125 0.5103 0.118 Uiso 0.196(2) 1 calc R U P A 2
C4A C 0.5714(15) 0.2672(10) 0.536(2) 0.082(3) Uani 0.196(2) 1 d D . P A 2
H4C H 0.5114 0.2631 0.4250 0.098 Uiso 0.196(2) 1 calc R U P A 2
H4D H 0.5145 0.2396 0.5798 0.098 Uiso 0.196(2) 1 calc R U P A 2
N2A N 0.6369(18) 0.5577(12) 0.3872(16) 0.064(3) Uani 0.1525(19) 1 d D . P A 2
C5A C 0.738(2) 0.4923(13) 0.384(2) 0.064(3) Uani 0.1525(19) 1 d D . P A 2
H5C H 0.6938 0.4323 0.3706 0.077 Uiso 0.1525(19) 1 calc R U P A 2
H5D H 0.8339 0.4933 0.4799 0.077 Uiso 0.1525(19) 1 calc R U P A 2
C6A C 0.767(4) 0.5120(15) 0.257(3) 0.064(3) Uani 0.1525(19) 1 d D . P A 2
H6C H 0.8756 0.5164 0.2930 0.077 Uiso 0.1525(19) 1 calc R U P A 2
H6D H 0.7234 0.4652 0.1788 0.077 Uiso 0.1525(19) 1 calc R U P A 2
C7A C 0.691(3) 0.5993(18) 0.196(4) 0.064(3) Uani 0.1525(19) 1 d D . P A 2
H7C H 0.6403 0.6000 0.0852 0.077 Uiso 0.1525(19) 1 calc R U P A 2
H7D H 0.7640 0.6487 0.2359 0.077 Uiso 0.1525(19) 1 calc R U P A 2
C8A C 0.579(2) 0.6071(16) 0.249(2) 0.064(3) Uani 0.1525(19) 1 d D . P A 2
H8C H 0.5641 0.6702 0.2657 0.077 Uiso 0.1525(19) 1 calc R U P A 2
H8D H 0.4807 0.5823 0.1726 0.077 Uiso 0.1525(19) 1 calc R U P A 2
N2B N 0.6704(3) 0.52195(16) 0.4053(3) 0.0538(6) Uani 0.283(11) 1 d D . P B 3
C5B C 0.748(2) 0.4667(10) 0.350(2) 0.087(4) Uani 0.283(11) 1 d D . P B 3
H5E H 0.6959 0.4091 0.3129 0.105 Uiso 0.283(11) 1 calc R U P B 3
H5F H 0.8525 0.4556 0.4293 0.105 Uiso 0.283(11) 1 calc R U P B 3
C6B C 0.742(3) 0.5206(8) 0.224(2) 0.087(4) Uani 0.283(11) 1 d D . P B 3
H6E H 0.8354 0.5122 0.2194 0.105 Uiso 0.283(11) 1 calc R U P B 3
H6F H 0.6558 0.5026 0.1272 0.105 Uiso 0.283(11) 1 calc R U P B 3
C7B C 0.727(2) 0.6154(7) 0.259(2) 0.087(4) Uani 0.283(11) 1 d D . P B 3
H7E H 0.6690 0.6499 0.1652 0.105 Uiso 0.283(11) 1 calc R U P B 3
H7F H 0.8267 0.6433 0.3192 0.105 Uiso 0.283(11) 1 calc R U P B 3
C8B C 0.645(2) 0.6114(6) 0.346(2) 0.087(4) Uani 0.283(11) 1 d D . P B 3
H8E H 0.6862 0.6556 0.4284 0.105 Uiso 0.283(11) 1 calc R U P B 3
H8F H 0.5369 0.6229 0.2802 0.105 Uiso 0.283(11) 1 calc R U P B 3
N3A N 0.6881(12) 0.5940(10) 0.6683(11) 0.065(3) Uani 0.196(2) 1 d D . P A 2
C9A C 0.8209(16) 0.6463(14) 0.7058(15) 0.084(5) Uani 0.196(2) 1 d D . P A 2
H9C H 0.7955 0.7103 0.6924 0.101 Uiso 0.196(2) 1 calc R U P A 2
H9D H 0.8613 0.6301 0.6391 0.101 Uiso 0.196(2) 1 calc R U P A 2
C10A C 0.9353(17) 0.6278(13) 0.8660(16) 0.065(4) Uani 0.196(2) 1 d D . P A 2
H10C H 0.9971 0.5752 0.8747 0.079 Uiso 0.196(2) 1 calc R U P A 2
H10D H 1.0017 0.6796 0.9132 0.079 Uiso 0.196(2) 1 calc R U P A 2
C11A C 0.8390(15) 0.6109(14) 0.9324(18) 0.065(4) Uani 0.196(2) 1 d D . P A 2
H11C H 0.8423 0.6623 0.9942 0.079 Uiso 0.196(2) 1 calc R U P A 2
H11D H 0.8747 0.5577 0.9976 0.079 Uiso 0.196(2) 1 calc R U P A 2
C12A C 0.6816(17) 0.5964(16) 0.8068(12) 0.084(5) Uani 0.196(2) 1 d D . P A 2
H12C H 0.6414 0.5397 0.8211 0.101 Uiso 0.196(2) 1 calc R U P A 2
H12D H 0.6157 0.6454 0.8036 0.101 Uiso 0.196(2) 1 calc R U P A 2
Si1B Si 0.520(2) 0.4498(14) 0.426(2) 0.0485(11) Uani 0.0258(13) 1 d . . P B 3
Si1C Si 0.452(3) 0.528(2) 0.380(4) 0.0485(11) Uani 0.0160(13) 1 d . . P C 4

loop_
_atom_site_aniso_label
_atom_site_aniso_U_11
_atom_site_aniso_U_22
_atom_site_aniso_U_33
_atom_site_aniso_U_23
_atom_site_aniso_U_13
_atom_site_aniso_U_12
Si1 0.0399(3) 0.0397(3) 0.0441(4) -0.0004(2) 0.0226(3) -0.0021(2)
N1 0.0445(12) 0.0476(12) 0.0560(14) 0.0035(9) 0.0248(11) -0.0016(10)
C1 0.0546(16) 0.0627(19) 0.0781(19) 0.0113(14) 0.0237(14) 0.0053(13)
C2 0.0630(19) 0.0634(19) 0.075(2) 0.0195(16) 0.0305(16) 0.0107(15)
C3 0.088(3) 0.0497(17) 0.082(2) 0.0072(15) 0.031(2) 0.001(2)
C4 0.0643(16) 0.0455(14) 0.0588(15) 0.0014(13) 0.0291(12) -0.0003(12)
N2 0.0616(14) 0.0493(13) 0.0631(13) 0.0040(10) 0.0407(11) 0.0036(10)
C5 0.082(4) 0.092(5) 0.086(4) 0.022(3) 0.062(3) 0.030(4)
C6 0.093(5) 0.123(7) 0.116(6) 0.048(6) 0.081(5) 0.023(4)
C7 0.077(4) 0.125(6) 0.072(4) 0.031(4) 0.048(3) 0.005(3)
C8 0.065(4) 0.074(3) 0.072(4) 0.020(4) 0.041(3) 0.015(3)
N3 0.0445(14) 0.0533(13) 0.0490(14) -0.0015(10) 0.0213(11) -0.0043(10)
C9 0.084(3) 0.121(4) 0.123(4) -0.068(3) 0.071(3) -0.057(3)
C10 0.114(4) 0.126(4) 0.085(3) -0.050(3) 0.061(3) -0.068(3)
C11 0.086(3) 0.092(3) 0.066(2) -0.022(2) 0.042(2) -0.020(2)
C12 0.070(2) 0.081(2) 0.0511(16) -0.0006(15) 0.0289(15) -0.0189(17)
Si1A 0.0416(18) 0.057(2) 0.0451(18) 0.0013(14) 0.0199(14) 0.0025(13)
N1A 0.082(8) 0.069(8) 0.050(5) 0.015(6) 0.021(6) 0.042(7)
C1A 0.071(6) 0.080(7) 0.099(8) -0.027(6) 0.047(6) -0.003(5)
C2A 0.063(7) 0.075(8) 0.130(13) -0.022(7) 0.026(7) 0.010(6)
C3A 0.063(7) 0.075(8) 0.130(13) -0.022(7) 0.026(7) 0.010(6)
C4A 0.071(6) 0.080(7) 0.099(8) -0.027(6) 0.047(6) -0.003(5)
N2A 0.077(7) 0.069(6) 0.064(6) 0.008(4) 0.047(6) 0.008(5)
C5A 0.077(7) 0.069(6) 0.064(6) 0.008(4) 0.047(6) 0.008(5)
C6A 0.077(7) 0.069(6) 0.064(6) 0.008(4) 0.047(6) 0.008(5)
C7A 0.077(7) 0.069(6) 0.064(6) 0.008(4) 0.047(6) 0.008(5)
C8A 0.077(7) 0.069(6) 0.064(6) 0.008(4) 0.047(6) 0.008(5)
N2B 0.0616(14) 0.0493(13) 0.0631(13) 0.0040(10) 0.0407(11) 0.0036(10)
C5B 0.149(9) 0.059(4) 0.105(7) 0.000(3) 0.101(7) 0.004(4)
C6B 0.149(9) 0.059(4) 0.105(7) 0.000(3) 0.101(7) 0.004(4)
C7B 0.149(9) 0.059(4) 0.105(7) 0.000(3) 0.101(7) 0.004(4)
C8B 0.149(9) 0.059(4) 0.105(7) 0.000(3) 0.101(7) 0.004(4)
N3A 0.051(6) 0.108(10) 0.036(5) -0.007(6) 0.020(5) -0.017(6)
C9A 0.074(8) 0.141(14) 0.049(6) -0.028(7) 0.041(5) -0.045(8)
C10A 0.052(5) 0.101(11) 0.047(5) -0.028(6) 0.027(4) -0.020(6)
C11A 0.052(5) 0.101(11) 0.047(5) -0.028(6) 0.027(4) -0.020(6)
C12A 0.074(8) 0.141(14) 0.049(6) -0.028(7) 0.041(5) -0.045(8)
Si1B 0.0416(18) 0.057(2) 0.0451(18) 0.0013(14) 0.0199(14) 0.0025(13)
Si1C 0.0416(18) 0.057(2) 0.0451(18) 0.0013(14) 0.0199(14) 0.0025(13)

loop_
_atom_type_symbol
_atom_type_description
_atom_type_scat_dispersion_real
_atom_type_scat_dispersion_imag
_atom_type_scat_source
C C 0.0033 0.0016 'International Tables Vol C Tables 4.2.6.8 and 6.1.1.4'
H H 0.0000 0.0000 'International Tables Vol C Tables 4.2.6.8 and 6.1.1.4'
N N 0.0061 0.0033 'International Tables Vol C Tables 4.2.6.8 and 6.1.1.4'
Si Si 0.0817 0.0704 'International Tables Vol C Tables 4.2.6.8 and 6.1.1.4'

loop_
_geom_angle_atom_site_label_1
_geom_angle_atom_site_label_2
_geom_angle_atom_site_label_3
_geom_angle
_geom_angle_site_symmetry_1
_geom_angle_site_symmetry_3
_geom_angle_publ_flag
N1 Si1 N2 108.37(12) . . ?
N1 Si1 N3 107.64(12) . . ?
N2 Si1 N3 108.80(12) . . ?
N1 Si1 Si1 109.68(8) . 3_666 ?
N2 Si1 Si1 110.86(10) . 3_666 ?
N3 Si1 Si1 111.38(9) . 3_666 ?
C1 N1 C4 106.9(2) . . ?
C1 N1 Si1 126.0(2) . . ?
C4 N1 Si1 125.62(19) . . ?
N1 C1 C2 104.7(2) . . ?
N1 C1 H1A 110.8 . . ?
C2 C1 H1A 110.8 . . ?
N1 C1 H1B 110.8 . . ?
C2 C1 H1B 110.8 . . ?
H1A C1 H1B 108.9 . . ?
C3 C2 C1 104.5(3) . . ?
C3 C2 H2A 110.9 . . ?
C1 C2 H2A 110.9 . . ?
C3 C2 H2B 110.9 . . ?
C1 C2 H2B 110.9 . . ?
H2A C2 H2B 108.9 . . ?
C2 C3 C4 106.7(3) . . ?
C2 C3 H3A 110.4 . . ?
C4 C3 H3A 110.4 . . ?
C2 C3 H3B 110.4 . . ?
C4 C3 H3B 110.4 . . ?
H3A C3 H3B 108.6 . . ?
N1 C4 C3 105.2(2) . . ?
N1 C4 H4A 110.7 . . ?
C3 C4 H4A 110.7 . . ?
N1 C4 H4B 110.7 . . ?
C3 C4 H4B 110.7 . . ?
H4A C4 H4B 108.8 . . ?
C5 N2 C8 106.6(4) . . ?
C5 N2 Si1 125.4(4) . . ?
C8 N2 Si1 127.3(3) . . ?
N2 C5 C6 107.5(5) . . ?
N2 C5 H5A 110.2 . . ?
C6 C5 H5A 110.2 . . ?
N2 C5 H5B 110.2 . . ?
C6 C5 H5B 110.2 . . ?
H5A C5 H5B 108.5 . . ?
C7 C6 C5 104.1(6) . . ?
C7 C6 H6A 110.9 . . ?
C5 C6 H6A 110.9 . . ?
C7 C6 H6B 110.9 . . ?
C5 C6 H6B 110.9 . . ?
H6A C6 H6B 109.0 . . ?
C6 C7 C8 101.3(6) . . ?
C6 C7 H7A 111.5 . . ?
C8 C7 H7A 111.5 . . ?
C6 C7 H7B 111.5 . . ?
C8 C7 H7B 111.5 . . ?
H7A C7 H7B 109.3 . . ?
N2 C8 C7 105.5(4) . . ?
N2 C8 H8A 110.6 . . ?
C7 C8 H8A 110.6 . . ?
N2 C8 H8B 110.6 . . ?
C7 C8 H8B 110.6 . . ?
H8A C8 H8B 108.8 . . ?
C9 N3 C12 109.3(3) . . ?
C9 N3 Si1 125.4(2) . . ?
C12 N3 Si1 125.2(2) . . ?
N3 C9 C10 106.7(3) . . ?
N3 C9 H9A 110.4 . . ?
C10 C9 H9A 110.4 . . ?
N3 C9 H9B 110.4 . . ?
C10 C9 H9B 110.4 . . ?
H9A C9 H9B 108.6 . . ?
C11 C10 C9 108.4(3) . . ?
C11 C10 H10A 110.0 . . ?
C9 C10 H10A 110.0 . . ?
C11 C10 H10B 110.0 . . ?
C9 C10 H10B 110.0 . . ?
H10A C10 H10B 108.4 . . ?
C10 C11 C12 105.5(3) . . ?
C10 C11 H11A 110.7 . . ?
C12 C11 H11A 110.7 . . ?
C10 C11 H11B 110.7 . . ?
C12 C11 H11B 110.7 . . ?
H11A C11 H11B 108.8 . . ?
N3 C12 C11 105.6(3) . . ?
N3 C12 H12A 110.6 . . ?
C11 C12 H12A 110.6 . . ?
N3 C12 H12B 110.6 . . ?
C11 C12 H12B 110.6 . . ?
H12A C12 H12B 108.8 . . ?
N3A Si1A N2A 104.9(7) . . ?
N3A Si1A N1A 115.5(7) . 3_666 ?
N2A Si1A N1A 116.0(7) . 3_666 ?
N3A Si1A Si1A 106.0(5) . 3_666 ?
N2A Si1A Si1A 109.5(7) . 3_666 ?
N1A Si1A Si1A 104.5(5) 3_666 3_666 ?
C4A N1A C1A 109.2(10) . . ?
C4A N1A Si1A 114.3(10) . 3_666 ?
C1A N1A Si1A 132.0(8) . 3_666 ?
N1A C1A C2A 103.6(10) . . ?
N1A C1A H1C 111.0 . . ?
C2A C1A H1C 111.0 . . ?
N1A C1A H1D 111.0 . . ?
C2A C1A H1D 111.0 . . ?
H1C C1A H1D 109.0 . . ?
C3A C2A C1A 106.6(12) . . ?
C3A C2A H2C 110.4 . . ?
C1A C2A H2C 110.4 . . ?
C3A C2A H2D 110.4 . . ?
C1A C2A H2D 110.4 . . ?
H2C C2A H2D 108.6 . . ?
C2A C3A C4A 107.2(12) . . ?
C2A C3A H3C 110.3 . . ?
C4A C3A H3C 110.3 . . ?
C2A C3A H3D 110.3 . . ?
C4A C3A H3D 110.3 . . ?
H3C C3A H3D 108.5 . . ?
N1A C4A C3A 103.9(11) . . ?
N1A C4A H4C 111.0 . . ?
C3A C4A H4C 111.0 . . ?
N1A C4A H4D 111.0 . . ?
C3A C4A H4D 111.0 . . ?
H4C C4A H4D 109.0 . . ?
C8A N2A C5A 106.3(11) . . ?
C8A N2A Si1A 117.9(11) . . ?
C5A N2A Si1A 133.8(12) . . ?
N2A C5A C6A 109.8(15) . . ?
N2A C5A H5C 109.7 . . ?
C6A C5A H5C 109.7 . . ?
N2A C5A H5D 109.7 . . ?
C6A C5A H5D 109.7 . . ?
H5C C5A H5D 108.2 . . ?
C7A C6A C5A 104.4(19) . . ?
C7A C6A H6C 110.9 . . ?
C5A C6A H6C 110.9 . . ?
C7A C6A H6D 110.9 . . ?
C5A C6A H6D 110.9 . . ?
H6C C6A H6D 108.9 . . ?
C6A C7A C8A 104.7(19) . . ?
C6A C7A H7C 110.8 . . ?
C8A C7A H7C 110.8 . . ?
C6A C7A H7D 110.8 . . ?
C8A C7A H7D 110.8 . . ?
H7C C7A H7D 108.9 . . ?
N2A C8A C7A 107.2(15) . . ?
N2A C8A H8C 110.3 . . ?
C7A C8A H8C 110.3 . . ?
N2A C8A H8D 110.3 . . ?
C7A C8A H8D 110.3 . . ?
H8C C8A H8D 108.5 . . ?
C5B N2B C8B 113.0(8) . . ?
C5B N2B Si1B 109.6(10) . . ?
C8B N2B Si1B 124.5(9) . . ?
N2B C5B C6B 103.4(11) . . ?
N2B C5B H5E 111.1 . . ?
C6B C5B H5E 111.1 . . ?
N2B C5B H5F 111.1 . . ?
C6B C5B H5F 111.1 . . ?
H5E C5B H5F 109.0 . . ?
C7B C6B C5B 106.1(13) . . ?
C7B C6B H6E 110.5 . . ?
C5B C6B H6E 110.5 . . ?
C7B C6B H6F 110.5 . . ?
C5B C6B H6F 110.5 . . ?
H6E C6B H6F 108.7 . . ?
C6B C7B C8B 104.9(11) . . ?
C6B C7B H7E 110.8 . . ?
C8B C7B H7E 110.8 . . ?
C6B C7B H7F 110.8 . . ?
C8B C7B H7F 110.8 . . ?
H7E C7B H7F 108.8 . . ?
N2B C8B C7B 104.5(8) . . ?
N2B C8B H8E 110.8 . . ?
C7B C8B H8E 110.8 . . ?
N2B C8B H8F 110.8 . . ?
C7B C8B H8F 110.8 . . ?
H8E C8B H8F 108.9 . . ?
C9A N3A C12A 102.6(10) . . ?
C9A N3A Si1A 125.9(8) . . ?
C12A N3A Si1A 128.5(8) . . ?
N3A C9A C10A 108.3(12) . . ?
N3A C9A H9C 110.0 . . ?
C10A C9A H9C 110.0 . . ?
N3A C9A H9D 110.0 . . ?
C10A C9A H9D 110.0 . . ?
H9C C9A H9D 108.4 . . ?
C11A C10A C9A 101.4(12) . . ?
C11A C10A H10C 111.5 . . ?
C9A C10A H10C 111.5 . . ?
C11A C10A H10D 111.5 . . ?
C9A C10A H10D 111.5 . . ?
H10C C10A H10D 109.3 . . ?
C10A C11A C12A 108.1(12) . . ?
C10A C11A H11C 110.1 . . ?
C12A C11A H11C 110.1 . . ?
C10A C11A H11D 110.1 . . ?
C12A C11A H11D 110.1 . . ?
H11C C11A H11D 108.4 . . ?
N3A C12A C11A 106.9(11) . . ?
N3A C12A H12C 110.3 . . ?
C11A C12A H12C 110.3 . . ?
N3A C12A H12D 110.3 . . ?
C11A C12A H12D 110.3 . . ?
H12C C12A H12D 108.6 . . ?
N2B Si1B Si1B 96.4(13) . 3_666 ?

loop_
_geom_bond_atom_site_label_1
_geom_bond_atom_site_label_2
_geom_bond_distance
_geom_bond_site_symmetry_2
_geom_bond_publ_flag
Si1 N1 1.719(2) . ?
Si1 N2 1.722(2) . ?
Si1 N3 1.722(3) . ?
Si1 Si1 2.3553(11) 3_666 ?
N1 C1 1.449(3) . ?
N1 C4 1.455(3) . ?
C1 C2 1.504(3) . ?
C1 H1A 0.9900 . ?
C1 H1B 0.9900 . ?
C2 C3 1.495(4) . ?
C2 H2A 0.9900 . ?
C2 H2B 0.9900 . ?
C3 C4 1.518(3) . ?
C3 H3A 0.9900 . ?
C3 H3B 0.9900 . ?
C4 H4A 0.9900 . ?
C4 H4B 0.9900 . ?
N2 C5 1.447(4) . ?
N2 C8 1.450(4) . ?
C5 C6 1.502(4) . ?
C5 H5A 0.9900 . ?
C5 H5B 0.9900 . ?
C6 C7 1.497(7) . ?
C6 H6A 0.9900 . ?
C6 H6B 0.9900 . ?
C7 C8 1.499(4) . ?
C7 H7A 0.9900 . ?
C7 H7B 0.9900 . ?
C8 H8A 0.9900 . ?
C8 H8B 0.9900 . ?
N3 C9 1.449(3) . ?
N3 C12 1.461(3) . ?
C9 C10 1.487(4) . ?
C9 H9A 0.9900 . ?
C9 H9B 0.9900 . ?
C10 C11 1.475(4) . ?
C10 H10A 0.9900 . ?
C10 H10B 0.9900 . ?
C11 C12 1.513(4) . ?
C11 H11A 0.9900 . ?
C11 H11B 0.9900 . ?
C12 H12A 0.9900 . ?
C12 H12B 0.9900 . ?
Si1A N3A 1.710(10) . ?
Si1A N2A 1.718(5) . ?
Si1A N1A 1.763(10) 3_666 ?
Si1A Si1A 2.348(7) 3_666 ?
N1A C4A 1.452(5) . ?
N1A C1A 1.453(5) . ?
N1A Si1A 1.763(10) 3_666 ?
C1A C2A 1.509(5) . ?
C1A H1C 0.9900 . ?
C1A H1D 0.9900 . ?
C2A C3A 1.490(6) . ?
C2A H2C 0.9900 . ?
C2A H2D 0.9900 . ?
C3A C4A 1.509(5) . ?
C3A H3C 0.9900 . ?
C3A H3D 0.9900 . ?
C4A H4C 0.9900 . ?
C4A H4D 0.9900 . ?
N2A C8A 1.444(5) . ?
N2A C5A 1.444(5) . ?
C5A C6A 1.501(5) . ?
C5A H5C 0.9900 . ?
C5A H5D 0.9900 . ?
C6A C7A 1.497(8) . ?
C6A H6C 0.9900 . ?
C6A H6D 0.9900 . ?
C7A C8A 1.499(5) . ?
C7A H7C 0.9900 . ?
C7A H7D 0.9900 . ?
C8A H8C 0.9900 . ?
C8A H8D 0.9900 . ?
N2B C5B 1.445(5) . ?
N2B C8B 1.447(5) . ?
N2B Si1B 1.99(2) . ?
C5B C6B 1.500(5) . ?
C5B H5E 0.9900 . ?
C5B H5F 0.9900 . ?
C6B C7B 1.497(7) . ?
C6B H6E 0.9900 . ?
C6B H6F 0.9900 . ?
C7B C8B 1.500(5) . ?
C7B H7E 0.9900 . ?
C7B H7F 0.9900 . ?
C8B H8E 0.9900 . ?
C8B H8F 0.9900 . ?
N3A C9A 1.451(5) . ?
N3A C12A 1.455(5) . ?
C9A C10A 1.498(5) . ?
C9A H9C 0.9900 . ?
C9A H9D 0.9900 . ?
C10A C11A 1.474(6) . ?
C10A H10C 0.9900 . ?
C10A H10D 0.9900 . ?
C11A C12A 1.503(5) . ?
C11A H11C 0.9900 . ?
C11A H11D 0.9900 . ?
C12A H12C 0.9900 . ?
C12A H12D 0.9900 . ?
Si1B Si1B 2.32(4) 3_666 ?
Si1C Si1C 2.31(7) 3_666 ?

loop_
_geom_torsion_atom_site_label_1
_geom_torsion_atom_site_label_2
_geom_torsion_atom_site_label_3
_geom_torsion_atom_site_label_4
_geom_torsion
_geom_torsion_site_symmetry_1
_geom_torsion_site_symmetry_2
_geom_torsion_site_symmetry_3
_geom_torsion_site_symmetry_4
_geom_torsion_publ_flag
N2 Si1 N1 C1 85.9(3) . . . . ?
N3 Si1 N1 C1 -31.7(3) . . . . ?
Si1 Si1 N1 C1 -153.0(2) 3_666 . . . ?
N2 Si1 N1 C4 -78.2(2) . . . . ?
N3 Si1 N1 C4 164.3(2) . . . . ?
Si1 Si1 N1 C4 42.9(2) 3_666 . . . ?
C4 N1 C1 C2 -36.0(3) . . . . ?
Si1 N1 C1 C2 157.5(2) . . . . ?
N1 C1 C2 C3 30.0(4) . . . . ?
C1 C2 C3 C4 -13.4(4) . . . . ?
C1 N1 C4 C3 27.1(3) . . . . ?
Si1 N1 C4 C3 -166.3(3) . . . . ?
C2 C3 C4 N1 -7.8(4) . . . . ?
N1 Si1 N2 C5 -28.1(5) . . . . ?
N3 Si1 N2 C5 88.6(5) . . . . ?
Si1 Si1 N2 C5 -148.5(5) 3_666 . . . ?
N1 Si1 N2 C8 162.8(4) . . . . ?
N3 Si1 N2 C8 -80.4(4) . . . . ?
Si1 Si1 N2 C8 42.4(4) 3_666 . . . ?
C8 N2 C5 C6 -5.6(7) . . . . ?
Si1 N2 C5 C6 -176.6(5) . . . . ?
N2 C5 C6 C7 -18.5(9) . . . . ?
C5 C6 C7 C8 34.1(9) . . . . ?
C5 N2 C8 C7 27.8(7) . . . . ?
Si1 N2 C8 C7 -161.5(4) . . . . ?
C6 C7 C8 N2 -38.6(9) . . . . ?
N1 Si1 N3 C9 105.5(4) . . . . ?
N2 Si1 N3 C9 -11.8(4) . . . . ?
Si1 Si1 N3 C9 -134.3(3) 3_666 . . . ?
N1 Si1 N3 C12 -73.1(3) . . . . ?
N2 Si1 N3 C12 169.7(3) . . . . ?
Si1 Si1 N3 C12 47.2(3) 3_666 . . . ?
C12 N3 C9 C10 -11.9(6) . . . . ?
Si1 N3 C9 C10 169.4(4) . . . . ?
N3 C9 C10 C11 -1.8(6) . . . . ?
C9 C10 C11 C12 14.0(5) . . . . ?
C9 N3 C12 C11 20.5(5) . . . . ?
Si1 N3 C12 C11 -160.8(3) . . . . ?
C10 C11 C12 N3 -20.9(4) . . . . ?
C4A N1A C1A C2A 31.6(19) . . . . ?
Si1A N1A C1A C2A -174.4(15) 3_666 . . . ?
N1A C1A C2A C3A -21(2) . . . . ?
C1A C2A C3A C4A 4(3) . . . . ?
C1A N1A C4A C3A -29.4(19) . . . . ?
Si1A N1A C4A C3A 171.6(14) 3_666 . . . ?
C2A C3A C4A N1A 15(2) . . . . ?
N3A Si1A N2A C8A -128.6(18) . . . . ?
N1A Si1A N2A C8A 0(2) 3_666 . . . ?
Si1A Si1A N2A C8A 118.0(17) 3_666 . . . ?
N3A Si1A N2A C5A 70(2) . . . . ?
N1A Si1A N2A C5A -161(2) 3_666 . . . ?
Si1A Si1A N2A C5A -43(2) 3_666 . . . ?
C8A N2A C5A C6A 11(3) . . . . ?
Si1A N2A C5A C6A 173.8(19) . . . . ?
N2A C5A C6A C7A 7(3) . . . . ?
C5A C6A C7A C8A -21(3) . . . . ?
C5A N2A C8A C7A -24(3) . . . . ?
Si1A N2A C8A C7A 169.5(18) . . . . ?
C6A C7A C8A N2A 28(3) . . . . ?
C8B N2B C5B C6B -11.8(17) . . . . ?
Si1B N2B C5B C6B 131.7(13) . . . . ?
N2B C5B C6B C7B 25(2) . . . . ?
C5B C6B C7B C8B -29(2) . . . . ?
C5B N2B C8B C7B -6.0(17) . . . . ?
Si1B N2B C8B C7B -143.2(11) . . . . ?
C6B C7B C8B N2B 21.4(19) . . . . ?
N2A Si1A N3A C9A 34.1(18) . . . . ?
N1A Si1A N3A C9A -94.9(16) 3_666 . . . ?
Si1A Si1A N3A C9A 149.9(15) 3_666 . . . ?
N2A Si1A N3A C12A -168.9(17) . . . . ?
N1A Si1A N3A C12A 62.1(18) 3_666 . . . ?
Si1A Si1A N3A C12A -53.2(17) 3_666 . . . ?
C12A N3A C9A C10A 37(2) . . . . ?
Si1A N3A C9A C10A -161.8(13) . . . . ?
N3A C9A C10A C11A -31.9(19) . . . . ?
C9A C10A C11A C12A 14.6(19) . . . . ?
C9A N3A C12A C11A -26(2) . . . . ?
Si1A N3A C12A C11A 173.1(15) . . . . ?
C10A C11A C12A N3A 7(2) . . . . ?
